data_1565491
loop_
_publ_author_name
'Huo, Jianqiang'
'Li, Haiqiang'
'Yu, Donghui'
'Arulsamy, Navamoney'

_publ_section_title
;
 Three new metal complexes with imidazole-containing tripodal ligands as
 fluorophores for nitroaromatics- and ion-selective sensing
;
_journal_name_full 'Inorganica Chimica Acta'
_journal_page_first 119310
_journal_paper_doi 10.1016/j.ica.2019.119310
_journal_volume 502
_journal_year 2020
_chemical_formula_moiety 'C33 H23 Cd N7 O4 S, 1.5(O)'
_chemical_formula_sum 'C33 H23 Cd N7 O5.5 S'
_chemical_formula_weight 750.04
_space_group_crystal_system monoclinic
_space_group_IT_number 14
_space_group_name_Hall '-P 2yn'
_space_group_name_H-M_alt 'P 1 21/n 1'
_atom_sites_solution_hydrogens geom
_audit_creation_method SHELXL-2016/6
_cell_angle_alpha 90
_cell_angle_beta 91.814(2)
_cell_angle_gamma 90
_cell_formula_units_Z 4
_cell_length_a 11.9412(3)
_cell_length_b 18.4307(6)
_cell_length_c 14.4818(4)
_cell_measurement_reflns_used 3220
_cell_measurement_temperature 293(2)
_cell_measurement_theta_max 26.9680
_cell_measurement_theta_min 3.8000
_cell_volume 3185.62(16)
_computing_structure_refinement 'SHELXL-2016/6 (Sheldrick, 2016)'
_diffrn_ambient_temperature 293(2)
_diffrn_measured_fraction_theta_full 0.997
_diffrn_measured_fraction_theta_max 0.997
_diffrn_measurement_device_type 'SuperNova, Dual, Cu at zero, Eos'
_diffrn_radiation_type MoK\a
_diffrn_radiation_wavelength 0.71073
_diffrn_reflns_av_R_equivalents 0.0424
_diffrn_reflns_av_unetI/netI 0.0645
_diffrn_reflns_Laue_measured_fraction_full 0.997
_diffrn_reflns_Laue_measured_fraction_max 0.997
_diffrn_reflns_limit_h_max 14
_diffrn_reflns_limit_h_min -13
_diffrn_reflns_limit_k_max 21
_diffrn_reflns_limit_k_min -13
_diffrn_reflns_limit_l_max 17
_diffrn_reflns_limit_l_min -16
_diffrn_reflns_number 12914
_diffrn_reflns_point_group_measured_fraction_full 0.997
_diffrn_reflns_point_group_measured_fraction_max 0.997
_diffrn_reflns_theta_full 25.026
_diffrn_reflns_theta_max 25.026
_diffrn_reflns_theta_min 3.414
_diffrn_source 'SuperNova (Mo) X-ray Source'
_exptl_absorpt_coefficient_mu 0.806
_exptl_absorpt_correction_T_max 1.00000
_exptl_absorpt_correction_T_min 0.91891
_exptl_absorpt_correction_type multi-scan
_exptl_absorpt_process_details
;
CrysAlisPro, Agilent Technologies,
Version 1.171.36.32 (release 02-08-2013 CrysAlis171 .NET)
(compiled Aug  2 2013,16:46:58)
Empirical absorption correction using spherical harmonics,
 implemented in SCALE3 ABSPACK scaling algorithm.
;
_exptl_crystal_colour colorless
_exptl_crystal_density_diffrn 1.564
_exptl_crystal_description rectangular_plate
_exptl_crystal_F_000 1512
_exptl_crystal_size_max 0.220
_exptl_crystal_size_mid 0.160
_exptl_crystal_size_min 0.150
_refine_diff_density_max 0.546
_refine_diff_density_min -0.361
_refine_diff_density_rms 0.081
_refine_ls_extinction_coef .
_refine_ls_extinction_method none
_refine_ls_goodness_of_fit_ref 1.053
_refine_ls_hydrogen_treatment constr
_refine_ls_matrix_type full
_refine_ls_number_parameters 442
_refine_ls_number_reflns 5599
_refine_ls_number_restraints 0
_refine_ls_restrained_S_all 1.053
_refine_ls_R_factor_all 0.0573
_refine_ls_R_factor_gt 0.0392
_refine_ls_shift/su_max 0.001
_refine_ls_shift/su_mean 0.000
_refine_ls_structure_factor_coef Fsqd
_refine_ls_weighting_details 'w=1/[\s^2^(Fo^2^)+(0.0270P)^2^] where P=(Fo^2^+2Fc^2^)/3'
_refine_ls_weighting_scheme calc
_refine_ls_wR_factor_gt 0.0750
_refine_ls_wR_factor_ref 0.0859
_reflns_Friedel_coverage 0.000
_reflns_Friedel_fraction_full .
_reflns_Friedel_fraction_max .
_reflns_number_gt 4303
_reflns_number_total 5599
_reflns_threshold_expression 'I > 2\s(I)'
_cod_data_source_file Compound3.cif
_cod_data_source_block w4
_cod_original_cell_volume 3185.63(16)
_cod_original_sg_symbol_H-M 'P 21/n'
_cod_original_formula_sum 'C33 H23 Cd N7 O5.50 S'
_cod_database_code 1565491
_shelx_shelxl_version_number 2016/6
_shelx_space_group_comment
;
The symmetry employed for this shelxl refinement is uniquely defined
by the following loop, which should always be used as a source of
symmetry information in preference to the above space-group names.
They are only intended as comments.
;
_shelx_estimated_absorpt_t_min 0.843
_shelx_estimated_absorpt_t_max 0.889

loop_
_space_group_symop_operation_xyz
'x, y, z'
'-x+1/2, y+1/2, -z+1/2'
'-x, -y, -z'
'x-1/2, -y-1/2, z-1/2'

loop_
_atom_site_label
_atom_site_type_symbol
_atom_site_fract_x
_atom_site_fract_y
_atom_site_fract_z
_atom_site_U_iso_or_equiv
_atom_site_adp_type
_atom_site_occupancy
_atom_site_site_symmetry_order
_atom_site_calc_flag
_atom_site_refinement_flags_posn
_atom_site_refinement_flags_adp
_atom_site_refinement_flags_occupancy
_atom_site_disorder_assembly
_atom_site_disorder_group
Cd1 Cd 0.29624(2) 0.38374(2) -0.01111(2) 0.02473(10) Uani 1 1 d . . . . .
O1 O 0.46606(19) 0.41593(15) -0.10323(18) 0.0381(7) Uani 1 1 d . . . . .
O2 O 0.3865(2) 0.30921(16) -0.11898(19) 0.0484(8) Uani 1 1 d . . . . .
N3 N 0.4105(3) 0.37671(18) 0.1199(2) 0.0428(9) Uani 1 1 d . . . . .
N1 N 0.7597(3) 0.57437(18) 0.5033(2) 0.0400(8) Uani 1 1 d . . . . .
C1 C 0.6964(3) 0.5317(2) 0.4373(3) 0.0331(9) Uani 1 1 d . . . . .
C2 C 0.6316(3) 0.4748(2) 0.4659(3) 0.0455(11) Uani 1 1 d . . . . .
H2A H 0.628686 0.464049 0.528469 0.055 Uiso 1 1 calc R U . . .
C3 C 0.5709(3) 0.4336(3) 0.4026(3) 0.0520(12) Uani 1 1 d . . . . .
H3A H 0.526766 0.395473 0.422421 0.062 Uiso 1 1 calc R U . . .
C4 C 0.5760(3) 0.4492(2) 0.3099(3) 0.0407(11) Uani 1 1 d . . . . .
C5 C 0.6408(3) 0.5058(2) 0.2801(3) 0.0402(10) Uani 1 1 d . . . . .
H5A H 0.645151 0.515730 0.217399 0.048 Uiso 1 1 calc R U . . .
C6 C 0.6995(3) 0.5478(2) 0.3446(3) 0.0388(10) Uani 1 1 d . . . . .
H6A H 0.741333 0.587240 0.325135 0.047 Uiso 1 1 calc R U . . .
N2 N 0.5126(3) 0.40683(18) 0.2439(3) 0.0495(10) Uani 1 1 d . . . . .
C7 C 0.4627(3) 0.4293(2) 0.1651(2) 0.0307(9) Uani 1 1 d . . . . .
H7A H 0.464635 0.477092 0.144476 0.037 Uiso 1 1 calc R U . . .
C8 C 0.4115(6) 0.3190(3) 0.1831(5) 0.062(3) Uani 0.761(10) 1 d . . P A 1
H8A H 0.374762 0.274969 0.173827 0.075 Uiso 0.761(10) 1 calc R U P A 1
C9 C 0.4733(6) 0.3366(3) 0.2590(5) 0.067(3) Uani 0.761(10) 1 d . . P A 1
H9A H 0.487021 0.307895 0.310961 0.081 Uiso 0.761(10) 1 calc R U P A 1
C8A C 0.4763(16) 0.3151(12) 0.1402(14) 0.044(6) Uiso 0.239(10) 1 d . . P A 2
H8AA H 0.472867 0.270527 0.110145 0.053 Uiso 0.239(10) 1 calc R U P A 2
C9A C 0.5459(16) 0.3336(11) 0.2126(14) 0.048(6) Uiso 0.239(10) 1 d . . P A 2
H9AA H 0.603771 0.305406 0.237857 0.058 Uiso 0.239(10) 1 calc R U P A 2
C10 C 0.7522(3) 0.6502(2) 0.5016(3) 0.0347(9) Uani 1 1 d . . . . .
C11 C 0.6501(3) 0.6840(2) 0.4779(3) 0.0378(10) Uani 1 1 d . . . . .
H11A H 0.588236 0.655793 0.461026 0.045 Uiso 1 1 calc R U . . .
C12 C 0.6402(3) 0.7580(2) 0.4794(3) 0.0380(10) Uani 1 1 d . . . . .
H12A H 0.571736 0.779408 0.463587 0.046 Uiso 1 1 calc R U . . .
C13 C 0.7309(3) 0.8011(2) 0.5041(3) 0.0309(9) Uani 1 1 d . . . . .
C14 C 0.8326(3) 0.7693(2) 0.5216(3) 0.0426(11) Uani 1 1 d . . . . .
H14A H 0.895289 0.798036 0.534228 0.051 Uiso 1 1 calc R U . . .
C15 C 0.8426(3) 0.6950(2) 0.5208(3) 0.0429(11) Uani 1 1 d . . . . .
H15A H 0.912387 0.674291 0.533505 0.052 Uiso 1 1 calc R U . . .
N4 N 0.7163(2) 0.87789(17) 0.5121(2) 0.0332(8) Uani 1 1 d . . . . .
C16 C 0.7915(3) 0.9313(2) 0.4988(3) 0.0323(9) Uani 1 1 d . . . . .
H16A H 0.864352 0.923439 0.480214 0.039 Uiso 1 1 calc R U . . .
N5 N 0.7498(2) 0.99535(17) 0.5151(2) 0.0320(8) Uani 1 1 d . . . . .
C17 C 0.6415(3) 0.9829(2) 0.5392(3) 0.0516(12) Uani 1 1 d . . . . .
H17A H 0.590583 1.018443 0.555548 0.062 Uiso 1 1 calc R U . . .
C18 C 0.6204(3) 0.9122(2) 0.5355(4) 0.0562(14) Uani 1 1 d . . . . .
H18A H 0.552250 0.890117 0.546952 0.067 Uiso 1 1 calc R U . . .
C19 C 0.8299(3) 0.5372(2) 0.5687(3) 0.0359(10) Uani 1 1 d . . . . .
C20 C 0.8481(4) 0.5631(2) 0.6581(3) 0.0538(13) Uani 1 1 d . . . . .
H20A H 0.814029 0.606100 0.675689 0.065 Uiso 1 1 calc R U . . .
C21 C 0.9156(4) 0.5262(3) 0.7210(3) 0.0591(14) Uani 1 1 d . . . . .
H21A H 0.927710 0.544636 0.780301 0.071 Uiso 1 1 calc R U . . .
C22 C 0.9650(3) 0.4621(2) 0.6961(3) 0.0387(10) Uani 1 1 d . . . . .
C23 C 0.9465(3) 0.4351(2) 0.6075(3) 0.0400(10) Uani 1 1 d . . . . .
H23A H 0.979160 0.391530 0.590556 0.048 Uiso 1 1 calc R U . . .
C24 C 0.8797(3) 0.4728(2) 0.5445(3) 0.0369(10) Uani 1 1 d . . . . .
H24A H 0.868222 0.454541 0.485105 0.044 Uiso 1 1 calc R U . . .
N6 N 1.0348(3) 0.42105(19) 0.7593(2) 0.0426(9) Uani 1 1 d . . . . .
C25 C 1.1068(3) 0.4456(2) 0.8252(2) 0.0337(9) Uani 1 1 d . . . . .
H25A H 1.117937 0.494475 0.838619 0.040 Uiso 1 1 calc R U . . .
N7 N 1.1600(3) 0.39228(18) 0.8687(2) 0.0390(9) Uani 1 1 d . . . . .
C26 C 1.1205(4) 0.3308(3) 0.8285(3) 0.0674(15) Uani 1 1 d . . . . .
H26A H 1.142717 0.284155 0.845093 0.081 Uiso 1 1 calc R U . . .
C27 C 1.0441(4) 0.3468(3) 0.7607(4) 0.0784(19) Uani 1 1 d . . . . .
H27A H 1.005517 0.313998 0.722630 0.094 Uiso 1 1 calc R U . . .
C28 C 0.4570(3) 0.3554(2) -0.1414(3) 0.0320(9) Uani 1 1 d . . . . .
C29 C 0.5312(3) 0.3360(2) -0.2180(2) 0.0317(9) Uani 1 1 d . . . . .
S1 S 0.52309(8) 0.25098(6) -0.26475(7) 0.0387(3) Uani 1 1 d . . . . .
C30 C 0.6127(3) 0.3757(2) -0.2579(3) 0.0464(11) Uani 1 1 d . . . . .
H30A H 0.631101 0.422829 -0.240094 0.056 Uiso 1 1 calc R U . . .
C31 C 0.6663(3) 0.3382(2) -0.3292(3) 0.0459(11) Uani 1 1 d . . . . .
H31A H 0.722801 0.358040 -0.364017 0.055 Uiso 1 1 calc R U . . .
C32 C 0.6259(3) 0.2695(2) -0.3411(3) 0.0374(10) Uani 1 1 d . . . . .
C33 C 0.6633(3) 0.2122(3) -0.4065(3) 0.0429(11) Uani 1 1 d . . . . .
O3 O 0.7343(2) 0.23116(17) -0.46402(19) 0.0508(8) Uani 1 1 d . . . . .
O4 O 0.6242(2) 0.15048(18) -0.4008(2) 0.0610(9) Uani 1 1 d . . . . .
O1W O 0.8277(4) 0.3316(2) 0.4049(4) 0.149(2) Uani 1 1 d . . . . .
O2W O 0.8130(8) 0.3818(4) 0.2123(6) 0.113(3) Uani 0.5 1 d . . P . .

loop_
_atom_site_aniso_label
_atom_site_aniso_U_11
_atom_site_aniso_U_22
_atom_site_aniso_U_33
_atom_site_aniso_U_23
_atom_site_aniso_U_13
_atom_site_aniso_U_12
Cd1 0.02579(16) 0.02519(17) 0.02312(15) -0.00041(13) -0.00102(11) 0.00179(11)
O1 0.0447(15) 0.0344(18) 0.0358(16) -0.0061(15) 0.0104(12) 0.0019(13)
O2 0.0478(16) 0.0424(19) 0.0565(19) -0.0068(17) 0.0252(14) -0.0070(14)
N3 0.055(2) 0.030(2) 0.043(2) -0.0004(18) -0.0236(17) 0.0021(17)
N1 0.058(2) 0.0235(19) 0.037(2) -0.0012(17) -0.0255(16) 0.0021(17)
C1 0.038(2) 0.026(2) 0.034(2) -0.002(2) -0.0142(18) 0.0027(18)
C2 0.051(2) 0.051(3) 0.034(2) 0.010(2) -0.008(2) -0.009(2)
C3 0.058(3) 0.047(3) 0.049(3) 0.009(3) -0.015(2) -0.023(2)
C4 0.046(2) 0.032(3) 0.043(3) -0.004(2) -0.023(2) -0.002(2)
C5 0.051(2) 0.040(3) 0.028(2) 0.001(2) -0.0107(19) -0.001(2)
C6 0.047(2) 0.033(3) 0.036(2) 0.002(2) -0.0091(19) -0.007(2)
N2 0.070(2) 0.022(2) 0.054(2) 0.0030(19) -0.039(2) -0.0023(18)
C7 0.036(2) 0.027(2) 0.029(2) -0.0035(19) -0.0064(17) -0.0012(18)
C8 0.084(6) 0.022(3) 0.079(6) 0.008(4) -0.048(5) -0.014(3)
C9 0.108(6) 0.026(4) 0.064(5) 0.022(4) -0.056(5) -0.017(4)
C10 0.050(2) 0.022(2) 0.031(2) -0.001(2) -0.0166(18) 0.002(2)
C11 0.035(2) 0.027(2) 0.050(3) 0.001(2) -0.0109(19) -0.0054(18)
C12 0.033(2) 0.031(2) 0.049(3) 0.000(2) -0.0082(19) -0.0014(19)
C13 0.034(2) 0.023(2) 0.035(2) -0.0016(19) -0.0029(17) -0.0008(18)
C14 0.038(2) 0.033(3) 0.056(3) -0.009(2) -0.011(2) -0.004(2)
C15 0.038(2) 0.031(3) 0.059(3) -0.009(2) -0.018(2) 0.003(2)
N4 0.0320(18) 0.027(2) 0.041(2) -0.0019(17) 0.0030(15) -0.0024(15)
C16 0.028(2) 0.025(2) 0.043(2) 0.000(2) -0.0013(17) -0.0042(17)
N5 0.0303(16) 0.029(2) 0.0370(19) 0.0030(17) 0.0007(14) -0.0056(15)
C17 0.049(3) 0.028(3) 0.079(3) -0.010(3) 0.025(2) 0.002(2)
C18 0.044(3) 0.030(3) 0.096(4) -0.012(3) 0.031(3) -0.006(2)
C19 0.044(2) 0.027(2) 0.036(2) 0.001(2) -0.0143(18) 0.0016(19)
C20 0.084(3) 0.035(3) 0.041(3) -0.012(2) -0.022(2) 0.019(2)
C21 0.090(3) 0.045(3) 0.041(3) -0.009(3) -0.031(3) 0.013(3)
C22 0.044(2) 0.030(2) 0.041(2) 0.003(2) -0.0202(19) -0.0012(19)
C23 0.042(2) 0.032(3) 0.045(3) -0.001(2) -0.011(2) 0.0080(19)
C24 0.048(2) 0.031(3) 0.031(2) -0.002(2) -0.0110(18) 0.003(2)
N6 0.049(2) 0.032(2) 0.045(2) 0.0069(19) -0.0264(17) -0.0003(17)
C25 0.037(2) 0.030(2) 0.033(2) 0.000(2) -0.0097(17) -0.0036(18)
N7 0.0433(19) 0.033(2) 0.040(2) 0.0022(18) -0.0149(16) -0.0008(16)
C26 0.087(3) 0.028(3) 0.084(4) 0.005(3) -0.052(3) -0.004(3)
C27 0.109(4) 0.027(3) 0.094(4) 0.006(3) -0.075(4) -0.008(3)
C28 0.031(2) 0.035(3) 0.030(2) 0.004(2) 0.0020(17) 0.0126(19)
C29 0.034(2) 0.032(2) 0.029(2) 0.003(2) 0.0078(17) 0.0074(18)
S1 0.0459(6) 0.0344(7) 0.0366(6) -0.0039(5) 0.0107(5) -0.0027(5)
C30 0.052(3) 0.036(3) 0.053(3) -0.006(2) 0.021(2) 0.002(2)
C31 0.050(2) 0.041(3) 0.048(3) 0.003(2) 0.027(2) -0.002(2)
C32 0.036(2) 0.045(3) 0.031(2) -0.001(2) 0.0043(17) 0.0069(19)
C33 0.049(3) 0.048(3) 0.032(2) -0.011(2) -0.003(2) 0.014(2)
O3 0.0553(17) 0.062(2) 0.0362(16) -0.0062(17) 0.0141(14) 0.0206(16)
O4 0.084(2) 0.040(2) 0.059(2) -0.0139(19) 0.0089(18) 0.0044(18)
O1W 0.232(5) 0.047(3) 0.175(5) -0.005(3) 0.085(4) 0.001(3)
O2W 0.174(8) 0.082(7) 0.080(6) -0.009(5) -0.017(6) 0.061(6)

loop_
_atom_type_symbol
_atom_type_description
_atom_type_scat_dispersion_real
_atom_type_scat_dispersion_imag
_atom_type_scat_source
C C 0.0033 0.0016 'International Tables Vol C Tables 4.2.6.8 and 6.1.1.4'
H H 0.0000 0.0000 'International Tables Vol C Tables 4.2.6.8 and 6.1.1.4'
N N 0.0061 0.0033 'International Tables Vol C Tables 4.2.6.8 and 6.1.1.4'
O O 0.0106 0.0060 'International Tables Vol C Tables 4.2.6.8 and 6.1.1.4'
S S 0.1246 0.1234 'International Tables Vol C Tables 4.2.6.8 and 6.1.1.4'
Cd Cd -0.8075 1.2024 'International Tables Vol C Tables 4.2.6.8 and 6.1.1.4'

loop_
_geom_angle_atom_site_label_1
_geom_angle_atom_site_label_2
_geom_angle_atom_site_label_3
_geom_angle
_geom_angle_site_symmetry_1
_geom_angle_site_symmetry_3
N3 Cd1 N5 93.29(11) . 4_575
N3 Cd1 N7 172.41(11) . 1_454
N5 Cd1 N7 83.91(11) 4_575 1_454
N3 Cd1 O3 83.92(11) . 4_566
N5 Cd1 O3 137.33(10) 4_575 4_566
N7 Cd1 O3 93.34(10) 1_454 4_566
N3 Cd1 O2 103.94(11) . .
N5 Cd1 O2 141.13(11) 4_575 .
N7 Cd1 O2 82.46(11) 1_454 .
O3 Cd1 O2 79.79(10) 4_566 .
N3 Cd1 O1 89.09(11) . .
N5 Cd1 O1 93.46(10) 4_575 .
N7 Cd1 O1 98.11(10) 1_454 .
O3 Cd1 O1 128.92(9) 4_566 .
O2 Cd1 O1 53.06(9) . .
C28 O1 Cd1 88.0(2) . .
C28 O2 Cd1 95.8(2) . .
C7 N3 C8 103.9(4) . .
C7 N3 C8A 103.8(9) . .
C7 N3 Cd1 128.8(3) . .
C8 N3 Cd1 124.9(3) . .
C8A N3 Cd1 122.0(9) . .
C10 N1 C19 122.0(3) . .
C10 N1 C1 120.2(3) . .
C19 N1 C1 117.8(3) . .
C2 C1 C6 119.5(4) . .
C2 C1 N1 120.5(3) . .
C6 C1 N1 120.0(4) . .
C1 C2 C3 120.6(4) . .
C1 C2 H2A 119.7 . .
C3 C2 H2A 119.7 . .
C4 C3 C2 119.7(4) . .
C4 C3 H3A 120.2 . .
C2 C3 H3A 120.2 . .
C3 C4 C5 120.5(4) . .
C3 C4 N2 119.9(4) . .
C5 C4 N2 119.6(4) . .
C4 C5 C6 119.3(4) . .
C4 C5 H5A 120.3 . .
C6 C5 H5A 120.3 . .
C1 C6 C5 120.4(4) . .
C1 C6 H6A 119.8 . .
C5 C6 H6A 119.8 . .
C7 N2 C9 106.2(4) . .
C7 N2 C4 127.8(4) . .
C9 N2 C4 125.0(4) . .
C7 N2 C9A 98.0(8) . .
C4 N2 C9A 124.0(8) . .
N3 C7 N2 112.8(4) . .
N3 C7 H7A 123.6 . .
N2 C7 H7A 123.6 . .
C9 C8 N3 110.1(5) . .
C9 C8 H8A 125.0 . .
N3 C8 H8A 125.0 . .
C8 C9 N2 105.9(5) . .
C8 C9 H9A 127.0 . .
N2 C9 H9A 127.0 . .
C9A C8A N3 106.4(17) . .
C9A C8A H8AA 126.8 . .
N3 C8A H8AA 126.8 . .
C8A C9A N2 107.5(16) . .
C8A C9A H9AA 126.3 . .
N2 C9A H9AA 126.3 . .
C15 C10 N1 122.9(3) . .
C15 C10 C11 116.9(4) . .
N1 C10 C11 120.2(3) . .
C12 C11 C10 120.9(4) . .
C12 C11 H11A 119.5 . .
C10 C11 H11A 119.5 . .
C11 C12 C13 120.7(4) . .
C11 C12 H12A 119.7 . .
C13 C12 H12A 119.7 . .
C14 C13 C12 119.1(4) . .
C14 C13 N4 121.3(3) . .
C12 C13 N4 119.6(3) . .
C13 C14 C15 120.2(4) . .
C13 C14 H14A 119.9 . .
C15 C14 H14A 119.9 . .
C14 C15 C10 122.0(4) . .
C14 C15 H15A 119.0 . .
C10 C15 H15A 119.0 . .
C16 N4 C18 105.4(3) . .
C16 N4 C13 128.8(3) . .
C18 N4 C13 125.9(3) . .
N5 C16 N4 112.0(3) . .
N5 C16 H16A 124.0 . .
N4 C16 H16A 124.0 . .
C16 N5 C17 105.3(3) . .
C16 N5 Cd1 137.8(2) . 4_676
C17 N5 Cd1 115.7(2) . 4_676
C18 C17 N5 109.5(4) . .
C18 C17 H17A 125.2 . .
N5 C17 H17A 125.2 . .
C17 C18 N4 107.8(4) . .
C17 C18 H18A 126.1 . .
N4 C18 H18A 126.1 . .
C24 C19 C20 118.5(4) . .
C24 C19 N1 119.7(3) . .
C20 C19 N1 121.8(4) . .
C21 C20 C19 121.2(4) . .
C21 C20 H20A 119.4 . .
C19 C20 H20A 119.4 . .
C22 C21 C20 119.8(4) . .
C22 C21 H21A 120.1 . .
C20 C21 H21A 120.1 . .
C21 C22 C23 119.6(4) . .
C21 C22 N6 122.2(4) . .
C23 C22 N6 118.2(4) . .
C24 C23 C22 120.2(4) . .
C24 C23 H23A 119.9 . .
C22 C23 H23A 119.9 . .
C19 C24 C23 120.7(4) . .
C19 C24 H24A 119.7 . .
C23 C24 H24A 119.7 . .
C25 N6 C27 106.0(3) . .
C25 N6 C22 128.4(4) . .
C27 N6 C22 125.5(3) . .
N7 C25 N6 112.1(4) . .
N7 C25 H25A 124.0 . .
N6 C25 H25A 124.0 . .
C25 N7 C26 105.2(3) . .
C25 N7 Cd1 135.6(3) . 1_656
C26 N7 Cd1 119.2(3) . 1_656
C27 C26 N7 110.5(4) . .
C27 C26 H26A 124.8 . .
N7 C26 H26A 124.8 . .
C26 C27 N6 106.3(4) . .
C26 C27 H27A 126.9 . .
N6 C27 H27A 126.9 . .
O1 C28 O2 122.9(3) . .
O1 C28 C29 120.1(4) . .
O2 C28 C29 117.0(4) . .
C30 C29 C28 129.7(4) . .
C30 C29 S1 111.0(3) . .
C28 C29 S1 119.3(3) . .
C29 S1 C32 92.30(19) . .
C29 C30 C31 113.2(4) . .
C29 C30 H30A 123.4 . .
C31 C30 H30A 123.4 . .
C32 C31 C30 112.3(4) . .
C32 C31 H31A 123.8 . .
C30 C31 H31A 123.8 . .
C31 C32 C33 128.6(4) . .
C31 C32 S1 111.2(3) . .
C33 C32 S1 120.2(3) . .
O4 C33 O3 124.4(4) . .
O4 C33 C32 119.2(4) . .
O3 C33 C32 116.4(4) . .
C33 O3 Cd1 99.6(3) . 4_665

loop_
_geom_bond_atom_site_label_1
_geom_bond_atom_site_label_2
_geom_bond_distance
_geom_bond_site_symmetry_2
Cd1 N3 2.305(3) .
Cd1 N5 2.330(3) 4_575
Cd1 N7 2.350(3) 1_454
Cd1 O3 2.352(3) 4_566
Cd1 O2 2.365(3) .
Cd1 O1 2.533(2) .
O1 C28 1.248(4) .
O2 C28 1.248(4) .
N3 C7 1.316(4) .
N3 C8 1.403(7) .
N3 C8A 1.41(2) .
N1 C10 1.401(5) .
N1 C19 1.421(4) .
N1 C1 1.435(4) .
C1 C2 1.374(5) .
C1 C6 1.377(5) .
C2 C3 1.378(5) .
C2 H2A 0.9300 .
C3 C4 1.375(5) .
C3 H3A 0.9300 .
C4 C5 1.376(5) .
C4 N2 1.433(5) .
C5 C6 1.387(5) .
C5 H5A 0.9300 .
C6 H6A 0.9300 .
N2 C7 1.336(4) .
N2 C9 1.397(7) .
N2 C9A 1.48(2) .
C7 H7A 0.9300 .
C8 C9 1.344(7) .
C8 H8A 0.9300 .
C9 H9A 0.9300 .
C8A C9A 1.36(2) .
C8A H8AA 0.9300 .
C9A H9AA 0.9300 .
C10 C15 1.380(5) .
C10 C11 1.402(5) .
C11 C12 1.368(5) .
C11 H11A 0.9300 .
C12 C13 1.381(5) .
C12 H12A 0.9300 .
C13 C14 1.365(5) .
C13 N4 1.431(5) .
C14 C15 1.375(5) .
C14 H14A 0.9300 .
C15 H15A 0.9300 .
N4 C16 1.351(4) .
N4 C18 1.361(5) .
C16 N5 1.305(5) .
C16 H16A 0.9300 .
N5 C17 1.369(4) .
C17 C18 1.327(6) .
C17 H17A 0.9300 .
C18 H18A 0.9300 .
C19 C24 1.378(5) .
C19 C20 1.390(5) .
C20 C21 1.377(5) .
C20 H20A 0.9300 .
C21 C22 1.373(5) .
C21 H21A 0.9300 .
C22 C23 1.387(5) .
C22 N6 1.434(5) .
C23 C24 1.380(5) .
C23 H23A 0.9300 .
C24 H24A 0.9300 .
N6 C25 1.343(4) .
N6 C27 1.374(5) .
C25 N7 1.319(4) .
C25 H25A 0.9300 .
N7 C26 1.352(5) .
C26 C27 1.350(5) .
C26 H26A 0.9300 .
C27 H27A 0.9300 .
C28 C29 1.485(5) .
C29 C30 1.361(5) .
C29 S1 1.708(4) .
S1 C32 1.712(4) .
C30 C31 1.413(5) .
C30 H30A 0.9300 .
C31 C32 1.364(5) .
C31 H31A 0.9300 .
C32 C33 1.495(5) .
C33 O4 1.234(5) .
C33 O3 1.257(5) .

loop_
_geom_hbond_atom_site_label_D
_geom_hbond_atom_site_label_H
_geom_hbond_atom_site_label_A
_geom_hbond_distance_DH
_geom_hbond_distance_HA
_geom_hbond_distance_DA
_geom_hbond_angle_DHA
_geom_hbond_site_symmetry_A
C5 H5A O1 0.93 2.44 3.173(5) 135.9 3_665
C7 H7A O1 0.93 2.23 3.116(5) 159.6 3_665
C8 H8A O3 0.93 2.57 3.096(6) 116.4 4_566
C9A H9AA O2W 0.93 2.90 3.31(2) 108.2 .
C16 H16A O1 0.93 2.66 3.236(4) 120.9 2_655
C17 H17A O4 0.93 2.54 3.217(5) 129.7 1_566
C24 H24A O1W 0.93 2.58 3.341(6) 138.9 .
C25 H25A O2W 0.93 2.54 3.372(10) 148.6 3_766

loop_
_geom_torsion_atom_site_label_1
_geom_torsion_atom_site_label_2
_geom_torsion_atom_site_label_3
_geom_torsion_atom_site_label_4
_geom_torsion
_geom_torsion_site_symmetry_1
_geom_torsion_site_symmetry_2
_geom_torsion_site_symmetry_3
_geom_torsion_site_symmetry_4
S1 C29 C28 O1 176.2(3) . . . .
S1 C32 C33 O3 175.9(3) . . . .
